data_7012979
loop_
_publ_author_name
'Neculai, Dante'
'Mirela Neculai, Ana'
'Roesky, Herbert W.'
'Herbst-Irmer, Regine'
'Walfort, Bernhard'
'Stalke, Dietmar'

_publ_section_title
;
 Vanadium complexes incorporating the ?-diketiminato ligand L.
 Syntheses and structures of LV(OSO2CF3)2 and LVPPh2
;
_journal_issue 14
_journal_name_full 'Dalton Transactions'
_journal_page_first 2831
_journal_paper_doi 10.1039/b303196a
_journal_year 2003
_chemical_formula_sum 'C29 H45 N4 P V'
_chemical_formula_weight 531.60
_space_group_IT_number 4
_symmetry_cell_setting monoclinic
_symmetry_space_group_name_Hall 'P 2yb'
_symmetry_space_group_name_H-M 'P 1 21 1'
_atom_sites_solution_hydrogens geom
_atom_sites_solution_primary direct
_atom_sites_solution_secondary difmap
_audit_creation_method SHELXL-97
_cell_angle_alpha 90.00
_cell_angle_beta 93.55(3)
_cell_angle_gamma 90.00
_cell_formula_units_Z 4
_cell_length_a 12.740(3)
_cell_length_b 14.466(3)
_cell_length_c 15.247(3)
_cell_measurement_reflns_used 9999
_cell_measurement_temperature 100(2)
_cell_measurement_theta_max 59.5
_cell_measurement_theta_min 3.5
_cell_volume 2804.6(10)
_computing_cell_refinement 'Bruker AXS SAINT (V. 6.31a, Bruker 2002)'
_computing_data_collection 'Proteum (Version 1.35)'
_computing_data_reduction 'Bruker AXS SAINT (V. 6.31a, Bruker 2002)'
_computing_molecular_graphics 'Bruker AXS SHELXTL (V. 5.10)'
_computing_publication_material 'SHELXL-97 (Sheldrick, 1997)'
_computing_structure_refinement 'SHELXL-97 (Sheldrick, 1997)'
_computing_structure_solution 'SHELXS-97 (Sheldrick, 1990)'
_diffrn_ambient_temperature 100(2)
_diffrn_detector_area_resol_mean '5.602 pixels/mm'
_diffrn_measured_fraction_theta_full 0.950
_diffrn_measured_fraction_theta_max 0.950
_diffrn_measurement_device_type 'Bruker three circle diffractometer'
_diffrn_measurement_method 'phi and omega scan'
_diffrn_radiation_monochromator 'mirror system'
_diffrn_radiation_source 'rotating anode'
_diffrn_radiation_type CuK\a
_diffrn_radiation_wavelength 1.54178
_diffrn_reflns_av_R_equivalents 0.0197
_diffrn_reflns_av_sigmaI/netI 0.0214
_diffrn_reflns_limit_h_max 14
_diffrn_reflns_limit_h_min -13
_diffrn_reflns_limit_k_max 16
_diffrn_reflns_limit_k_min -16
_diffrn_reflns_limit_l_max 16
_diffrn_reflns_limit_l_min -15
_diffrn_reflns_number 17902
_diffrn_reflns_theta_full 59.67
_diffrn_reflns_theta_max 59.67
_diffrn_reflns_theta_min 3.48
_diffrn_standards_decay_% 0
_diffrn_standards_interval_count 0
_diffrn_standards_interval_time 0
_diffrn_standards_number 0
_exptl_absorpt_coefficient_mu 3.667
_exptl_absorpt_correction_T_max 0.7106
_exptl_absorpt_correction_T_min 0.5275
_exptl_absorpt_correction_type multi-scan
_exptl_crystal_colour 'dark brown'
_exptl_crystal_density_diffrn 1.259
_exptl_crystal_density_method 'not measured'
_exptl_crystal_description blocks
_exptl_crystal_F_000 1140
_exptl_crystal_size_max 0.1
_exptl_crystal_size_mid 0.1
_exptl_crystal_size_min 0.2
_refine_diff_density_max 0.351
_refine_diff_density_min -0.360
_refine_diff_density_rms 0.088
_refine_ls_abs_structure_details 'Flack H D (1983), Acta Cryst. A39, 876-881'
_refine_ls_abs_structure_Flack 0.503(3)
_refine_ls_extinction_coef 0.0121(3)
_refine_ls_extinction_expression Fc^*^=kFc[1+0.001xFc^2^\l^3^/sin(2\q)]^-1/4^
_refine_ls_extinction_method SHELXL
_refine_ls_goodness_of_fit_ref 1.153
_refine_ls_hydrogen_treatment mixed
_refine_ls_matrix_type full
_refine_ls_number_parameters 645
_refine_ls_number_reflns 7400
_refine_ls_number_restraints 1
_refine_ls_restrained_S_all 1.153
_refine_ls_R_factor_all 0.0264
_refine_ls_R_factor_gt 0.0264
_refine_ls_shift/su_max 0.002
_refine_ls_shift/su_mean 0.000
_refine_ls_structure_factor_coef Fsqd
_refine_ls_weighting_details 'calc w=1/[\s^2^(Fo^2^)+(0.0419P)^2^+0.3970P] where P=(Fo^2^+2Fc^2^)/3'
_refine_ls_weighting_scheme calc
_refine_ls_wR_factor_gt 0.0647
_refine_ls_wR_factor_ref 0.0648
_reflns_number_gt 7386
_reflns_number_total 7400
_reflns_threshold_expression >2sigma(I)
_cod_data_source_file b303196a.txt
_cod_data_source_block 3
_cod_original_sg_symbol_H-M P21
_cod_database_code 7012979

loop_
_symmetry_equiv_pos_as_xyz
'x, y, z'
'-x, y+1/2, -z'

loop_
_atom_site_label
_atom_site_type_symbol
_atom_site_fract_x
_atom_site_fract_y
_atom_site_fract_z
_atom_site_U_iso_or_equiv
_atom_site_adp_type
_atom_site_occupancy
_atom_site_symmetry_multiplicity
_atom_site_calc_flag
_atom_site_refinement_flags
_atom_site_disorder_assembly
_atom_site_disorder_group
V1 V 0.08348(2) 0.24856(2) 0.61523(2) 0.01623(10) Uani 1 1 d . . .
P1 P -0.06521(4) 0.19988(3) 0.50257(3) 0.01889(12) Uani 1 1 d . . .
N1 N 0.17246(13) 0.34056(12) 0.55014(11) 0.0205(4) Uani 1 1 d . . .
C1 C 0.32235(19) 0.40210(17) 0.47266(17) 0.0388(6) Uani 1 1 d . . .
H1A H 0.2824 0.4218 0.4189 0.058 Uiso 1 1 calc R . .
H1B H 0.3920 0.3804 0.4580 0.058 Uiso 1 1 calc R . .
H1C H 0.3302 0.4543 0.5135 0.058 Uiso 1 1 calc R . .
V2 V 0.44122(2) 0.49001(2) 0.89559(2) 0.01652(10) Uani 1 1 d . . .
P2 P 0.58642(4) 0.54257(3) 1.00818(3) 0.01945(12) Uani 1 1 d . . .
N2 N 0.02058(12) 0.38982(12) 0.66241(11) 0.0187(4) Uani 1 1 d . . .
C2 C 0.26442(16) 0.32447(15) 0.51522(13) 0.0233(5) Uani 1 1 d . . .
N3 N 0.18621(12) 0.14504(12) 0.58752(11) 0.0194(4) Uani 1 1 d . . .
C3 C 0.31125(15) 0.23712(16) 0.51388(13) 0.0234(4) Uani 1 1 d . . .
H3 H 0.3766 0.2343 0.4872 0.028 Uiso 1 1 calc R . .
C4 C 0.27506(15) 0.15331(14) 0.54652(13) 0.0207(5) Uani 1 1 d . . .
N4 N 0.04459(12) 0.13741(12) 0.71683(11) 0.0201(4) Uani 1 1 d . . .
N5 N 0.35169(13) 0.40369(12) 0.96582(11) 0.0199(4) Uani 1 1 d . . .
C5 C 0.34315(17) 0.06945(16) 0.53440(15) 0.0298(5) Uani 1 1 d . . .
H5A H 0.3648 0.0433 0.5920 0.045 Uiso 1 1 calc R . .
H5B H 0.4056 0.0875 0.5041 0.045 Uiso 1 1 calc R . .
H5C H 0.3032 0.0232 0.4993 0.045 Uiso 1 1 calc R . .
N6 N 0.33321(12) 0.59336(12) 0.90920(11) 0.0190(4) Uani 1 1 d . . .
C6 C 0.12901(16) 0.43371(15) 0.53980(14) 0.0246(5) Uani 1 1 d . . .
H6A H 0.1241 0.4509 0.4768 0.029 Uiso 1 1 calc R . .
H6B H 0.1761 0.4785 0.5717 0.029 Uiso 1 1 calc R . .
N7 N 0.50037(12) 0.34880(12) 0.85240(10) 0.0196(4) Uani 1 1 d . . .
C7 C 0.02035(15) 0.43738(15) 0.57585(13) 0.0221(4) Uani 1 1 d . . .
H7A H -0.0011 0.5026 0.5826 0.027 Uiso 1 1 calc R . .
H7B H -0.0313 0.4072 0.5339 0.027 Uiso 1 1 calc R . .
N8 N 0.48349(13) 0.58672(12) 0.78525(11) 0.0200(4) Uani 1 1 d . . .
C8 C -0.08798(15) 0.38438(15) 0.69311(14) 0.0236(5) Uani 1 1 d . . .
H8A H -0.0824 0.3618 0.7545 0.028 Uiso 1 1 calc R . .
H8B H -0.1264 0.3365 0.6575 0.028 Uiso 1 1 calc R . .
C9 C -0.15582(16) 0.47084(16) 0.69071(16) 0.0301(5) Uani 1 1 d . . .
H9A H -0.1239 0.5171 0.7310 0.045 Uiso 1 1 calc R . .
H9B H -0.2262 0.4553 0.7087 0.045 Uiso 1 1 calc R . .
H9C H -0.1611 0.4959 0.6309 0.045 Uiso 1 1 calc R . .
C10 C 0.09681(16) 0.43262(16) 0.72836(14) 0.0231(4) Uani 1 1 d . . .
H10A H 0.1684 0.4143 0.7133 0.028 Uiso 1 1 calc R . .
H10B H 0.0848 0.4049 0.7863 0.028 Uiso 1 1 calc R . .
C11 C 0.09605(17) 0.53789(16) 0.73923(15) 0.0285(5) Uani 1 1 d . . .
H11A H 0.1068 0.5673 0.6826 0.043 Uiso 1 1 calc R . .
H11B H 0.1526 0.5563 0.7821 0.043 Uiso 1 1 calc R . .
H11C H 0.0282 0.5574 0.7599 0.043 Uiso 1 1 calc R . .
C12 C 0.15794(16) 0.05217(15) 0.61734(14) 0.0244(4) Uani 1 1 d . . .
H12A H 0.2134 0.0289 0.6601 0.029 Uiso 1 1 calc R . .
H12B H 0.1529 0.0093 0.5666 0.029 Uiso 1 1 calc R . .
C13 C 0.05301(16) 0.05484(14) 0.66020(13) 0.0215(4) Uani 1 1 d . . .
H13A H -0.0050 0.0554 0.6139 0.026 Uiso 1 1 calc R . .
H13B H 0.0457 -0.0016 0.6960 0.026 Uiso 1 1 calc R . .
C14 C 0.12231(17) 0.12730(17) 0.79381(14) 0.0289(5) Uani 1 1 d . . .
H14A H 0.1924 0.1148 0.7717 0.035 Uiso 1 1 calc R . .
H14B H 0.1025 0.0729 0.8285 0.035 Uiso 1 1 calc R . .
C15 C 0.1310(2) 0.20994(18) 0.85393(16) 0.0430(6) Uani 1 1 d . . .
H15A H 0.1481 0.2649 0.8200 0.064 Uiso 1 1 calc R . .
H15B H 0.1867 0.1991 0.9001 0.064 Uiso 1 1 calc R . .
H15C H 0.0640 0.2195 0.8808 0.064 Uiso 1 1 calc R . .
C16 C -0.06464(16) 0.14638(15) 0.74559(14) 0.0248(5) Uani 1 1 d . . .
H16A H -0.1114 0.1631 0.6937 0.030 Uiso 1 1 calc R . .
H16B H -0.0661 0.1984 0.7877 0.030 Uiso 1 1 calc R . .
C17 C -0.11041(19) 0.06125(19) 0.78849(17) 0.0405(6) Uani 1 1 d . . .
H17A H -0.1160 0.0105 0.7458 0.061 Uiso 1 1 calc R . .
H17B H -0.1804 0.0759 0.8079 0.061 Uiso 1 1 calc R . .
H17C H -0.0643 0.0426 0.8392 0.061 Uiso 1 1 calc R . .
C18 C -0.04821(14) 0.25389(15) 0.39608(12) 0.0190(4) Uani 1 1 d . . .
C19 C -0.13054(15) 0.28043(14) 0.33582(13) 0.0205(4) Uani 1 1 d . . .
H19 H -0.2010 0.2771 0.3525 0.025 Uiso 1 1 calc R . .
C20 C -0.11085(16) 0.31132(15) 0.25250(13) 0.0225(4) Uani 1 1 d . . .
H20 H -0.1681 0.3295 0.2133 0.027 Uiso 1 1 calc R . .
C21 C -0.00974(17) 0.31626(16) 0.22522(13) 0.0252(5) Uani 1 1 d . . .
H21 H 0.0030 0.3371 0.1678 0.030 Uiso 1 1 calc R . .
C22 C 0.07262(16) 0.29019(17) 0.28326(14) 0.0286(5) Uani 1 1 d . . .
H22 H 0.1427 0.2934 0.2655 0.034 Uiso 1 1 calc R . .
C23 C 0.05421(16) 0.25945(16) 0.36710(14) 0.0262(5) Uani 1 1 d . . .
H23 H 0.1121 0.2418 0.4058 0.031 Uiso 1 1 calc R . .
C24 C -0.20149(15) 0.22498(14) 0.52746(12) 0.0200(4) Uani 1 1 d . . .
C25 C -0.25529(15) 0.30855(15) 0.51215(13) 0.0223(5) Uani 1 1 d . . .
H25 H -0.2211 0.3577 0.4840 0.027 Uiso 1 1 calc R . .
C26 C -0.35748(16) 0.32117(16) 0.53714(14) 0.0273(5) Uani 1 1 d . . .
H26 H -0.3931 0.3777 0.5242 0.033 Uiso 1 1 calc R . .
C27 C -0.40755(15) 0.25140(17) 0.58086(13) 0.0273(5) Uani 1 1 d . . .
H27 H -0.4766 0.2605 0.5994 0.033 Uiso 1 1 calc R . .
C28 C -0.35624(17) 0.16866(16) 0.59719(14) 0.0279(5) Uani 1 1 d . . .
H28 H -0.3902 0.1206 0.6270 0.033 Uiso 1 1 calc R . .
C29 C -0.25557(16) 0.15526(15) 0.57034(13) 0.0225(4) Uani 1 1 d . . .
H29 H -0.2221 0.0973 0.5812 0.027 Uiso 1 1 calc R . .
C30 C 0.21104(18) 0.35293(16) 1.05917(15) 0.0297(5) Uani 1 1 d . . .
H30A H 0.2596 0.3348 1.1085 0.045 Uiso 1 1 calc R . .
H30B H 0.1923 0.2985 1.0233 0.045 Uiso 1 1 calc R . .
H30C H 0.1473 0.3795 1.0817 0.045 Uiso 1 1 calc R . .
C31 C 0.26297(15) 0.42349(15) 1.00390(13) 0.0217(4) Uani 1 1 d . . .
C32 C 0.21481(16) 0.51056(15) 0.99745(13) 0.0214(5) Uani 1 1 d . . .
H32 H 0.1526 0.5170 1.0282 0.026 Uiso 1 1 calc R . .
C33 C 0.24512(15) 0.58917(14) 0.95238(13) 0.0195(4) Uani 1 1 d . . .
C34 C 0.17187(16) 0.67146(16) 0.95364(14) 0.0255(5) Uani 1 1 d . . .
H34A H 0.2099 0.7247 0.9796 0.038 Uiso 1 1 calc R . .
H34B H 0.1122 0.6565 0.9887 0.038 Uiso 1 1 calc R . .
H34C H 0.1461 0.6865 0.8934 0.038 Uiso 1 1 calc R . .
C35 C 0.35440(16) 0.67960(15) 0.86268(14) 0.0228(4) Uani 1 1 d . . .
H35A H 0.3490 0.7327 0.9031 0.027 Uiso 1 1 calc R . .
H35B H 0.3016 0.6879 0.8129 0.027 Uiso 1 1 calc R . .
C36 C 0.46365(16) 0.67635(15) 0.82881(14) 0.0221(4) Uani 1 1 d . . .
H36A H 0.4715 0.7273 0.7864 0.027 Uiso 1 1 calc R . .
H36B H 0.5165 0.6855 0.8784 0.027 Uiso 1 1 calc R . .
C37 C 0.39321(16) 0.30996(15) 0.97777(14) 0.0239(5) Uani 1 1 d . . .
H37A H 0.3433 0.2652 0.9491 0.029 Uiso 1 1 calc R . .
H37B H 0.4006 0.2952 1.0413 0.029 Uiso 1 1 calc R . .
C38 C 0.49893(16) 0.30082(14) 0.93875(13) 0.0218(4) Uani 1 1 d . . .
H38A H 0.5540 0.3275 0.9799 0.026 Uiso 1 1 calc R . .
H38B H 0.5152 0.2345 0.9309 0.026 Uiso 1 1 calc R . .
C39 C 0.60841(15) 0.34880(15) 0.81984(14) 0.0239(5) Uani 1 1 d . . .
H39A H 0.6501 0.3962 0.8533 0.029 Uiso 1 1 calc R . .
H39B H 0.6028 0.3690 0.7577 0.029 Uiso 1 1 calc R . .
C40 C 0.67109(16) 0.25854(16) 0.82471(15) 0.0286(5) Uani 1 1 d . . .
H40A H 0.6822 0.2393 0.8862 0.043 Uiso 1 1 calc R . .
H40B H 0.7393 0.2681 0.7997 0.043 Uiso 1 1 calc R . .
H40C H 0.6319 0.2104 0.7914 0.043 Uiso 1 1 calc R . .
C41 C 0.41936(16) 0.31251(15) 0.78636(14) 0.0223(5) Uani 1 1 d . . .
H41A H 0.4306 0.3431 0.7296 0.027 Uiso 1 1 calc R . .
H41B H 0.3497 0.3328 0.8045 0.027 Uiso 1 1 calc R . .
C42 C 0.41308(17) 0.20899(15) 0.76943(15) 0.0259(5) Uani 1 1 d . . .
H42A H 0.4795 0.1875 0.7474 0.039 Uiso 1 1 calc R . .
H42B H 0.3554 0.1960 0.7257 0.039 Uiso 1 1 calc R . .
H42C H 0.4004 0.1768 0.8243 0.039 Uiso 1 1 calc R . .
C43 C 0.59535(16) 0.58073(15) 0.76052(14) 0.0240(5) Uani 1 1 d . . .
H43A H 0.5993 0.5319 0.7153 0.029 Uiso 1 1 calc R . .
H43B H 0.6387 0.5599 0.8129 0.029 Uiso 1 1 calc R . .
C44 C 0.64597(18) 0.66781(17) 0.72569(17) 0.0364(6) Uani 1 1 d . . .
H44A H 0.6016 0.6926 0.6764 0.055 Uiso 1 1 calc R . .
H44B H 0.7156 0.6526 0.7057 0.055 Uiso 1 1 calc R . .
H44C H 0.6533 0.7141 0.7726 0.055 Uiso 1 1 calc R . .
C45 C 0.40784(16) 0.56807(16) 0.70993(13) 0.0276(5) Uani 1 1 d . . .
H45A H 0.3372 0.5619 0.7329 0.033 Uiso 1 1 calc R . .
H45B H 0.4259 0.5074 0.6848 0.033 Uiso 1 1 calc R . .
C46 C 0.40011(19) 0.63725(18) 0.63600(15) 0.0370(6) Uani 1 1 d . . .
H46A H 0.3914 0.6994 0.6600 0.056 Uiso 1 1 calc R . .
H46B H 0.3395 0.6223 0.5958 0.056 Uiso 1 1 calc R . .
H46C H 0.4645 0.6351 0.6040 0.056 Uiso 1 1 calc R . .
C47 C 0.56362(15) 0.48870(16) 1.11359(12) 0.0191(4) Uani 1 1 d . . .
C48 C 0.45934(15) 0.49266(16) 1.14051(13) 0.0246(5) Uani 1 1 d . . .
H48 H 0.4056 0.5190 1.1024 0.030 Uiso 1 1 calc R . .
C49 C 0.43443(17) 0.45869(17) 1.22174(14) 0.0295(5) Uani 1 1 d . . .
H49 H 0.3639 0.4622 1.2384 0.035 Uiso 1 1 calc R . .
C50 C 0.51094(17) 0.41964(16) 1.27916(14) 0.0288(5) Uani 1 1 d . . .
H50 H 0.4931 0.3947 1.3339 0.035 Uiso 1 1 calc R . .
C51 C 0.61332(17) 0.41791(15) 1.25472(14) 0.0248(5) Uani 1 1 d . . .
H51 H 0.6669 0.3928 1.2938 0.030 Uiso 1 1 calc R . .
C52 C 0.63942(15) 0.45227(14) 1.17380(13) 0.0215(4) Uani 1 1 d . . .
H52 H 0.7108 0.4509 1.1591 0.026 Uiso 1 1 calc R . .
C53 C 0.72328(15) 0.51476(14) 0.98706(13) 0.0196(4) Uani 1 1 d . . .
C54 C 0.77960(16) 0.58385(15) 0.94604(14) 0.0259(5) Uani 1 1 d . . .
H54 H 0.7471 0.6421 0.9347 0.031 Uiso 1 1 calc R . .
C55 C 0.88175(17) 0.56978(17) 0.92143(14) 0.0306(5) Uani 1 1 d . . .
H55 H 0.9172 0.6174 0.8922 0.037 Uiso 1 1 calc R . .
C56 C 0.93144(16) 0.48660(18) 0.93962(14) 0.0321(5) Uani 1 1 d . . .
H56 H 1.0017 0.4770 0.9240 0.039 Uiso 1 1 calc R . .
C57 C 0.87827(16) 0.41736(17) 0.98068(14) 0.0282(5) Uani 1 1 d . . .
H57 H 0.9122 0.3600 0.9935 0.034 Uiso 1 1 calc R . .
C58 C 0.77506(16) 0.43100(16) 1.00347(14) 0.0247(5) Uani 1 1 d . . .
H58 H 0.7393 0.3822 1.0307 0.030 Uiso 1 1 calc R . .

loop_
_atom_site_aniso_label
_atom_site_aniso_U_11
_atom_site_aniso_U_22
_atom_site_aniso_U_33
_atom_site_aniso_U_23
_atom_site_aniso_U_13
_atom_site_aniso_U_12
V1 0.01461(16) 0.01630(18) 0.01809(18) 0.00090(13) 0.00363(13) 0.00066(14)
P1 0.0182(3) 0.0177(3) 0.0208(3) -0.00009(19) 0.0016(2) 0.00059(19)
N1 0.0212(9) 0.0194(9) 0.0213(9) 0.0010(7) 0.0043(7) 0.0002(7)
C1 0.0358(13) 0.0316(13) 0.0517(15) 0.0042(11) 0.0241(12) -0.0014(11)
V2 0.01588(17) 0.01606(18) 0.01795(19) 0.00065(13) 0.00363(13) 0.00064(14)
P2 0.0186(2) 0.0180(3) 0.0217(3) 0.0003(2) 0.0012(2) 0.0015(2)
N2 0.0153(8) 0.0183(9) 0.0228(9) -0.0003(7) 0.0050(7) 0.0002(7)
C2 0.0235(11) 0.0257(11) 0.0212(11) 0.0007(9) 0.0060(9) -0.0029(9)
N3 0.0186(8) 0.0196(9) 0.0200(9) -0.0006(7) 0.0011(7) 0.0022(7)
C3 0.0185(9) 0.0303(12) 0.0222(10) -0.0013(9) 0.0084(8) -0.0005(9)
C4 0.0183(10) 0.0269(12) 0.0170(11) -0.0028(8) 0.0005(8) 0.0035(9)
N4 0.0180(8) 0.0223(9) 0.0202(9) 0.0037(7) 0.0028(7) -0.0011(7)
N5 0.0217(8) 0.0198(9) 0.0187(9) 0.0001(7) 0.0040(7) 0.0015(7)
C5 0.0248(11) 0.0294(12) 0.0361(13) 0.0027(10) 0.0091(9) 0.0079(10)
N6 0.0194(8) 0.0194(9) 0.0184(9) 0.0016(7) 0.0017(7) 0.0005(7)
C6 0.0284(11) 0.0186(11) 0.0275(11) 0.0035(9) 0.0085(9) 0.0006(9)
N7 0.0184(8) 0.0204(9) 0.0204(9) 0.0010(7) 0.0032(7) 0.0009(7)
C7 0.0251(10) 0.0169(10) 0.0242(11) -0.0001(9) 0.0010(9) 0.0027(9)
N8 0.0199(8) 0.0195(9) 0.0207(9) -0.0019(7) 0.0035(7) 0.0005(7)
C8 0.0188(10) 0.0220(11) 0.0306(12) -0.0034(9) 0.0065(9) 0.0002(8)
C9 0.0201(10) 0.0312(13) 0.0391(12) -0.0087(10) 0.0024(9) 0.0022(9)
C10 0.0209(10) 0.0238(11) 0.0246(11) -0.0050(9) 0.0011(9) -0.0008(9)
C11 0.0262(11) 0.0256(12) 0.0333(13) -0.0077(10) 0.0002(9) -0.0015(9)
C12 0.0248(10) 0.0191(11) 0.0297(11) 0.0037(9) 0.0051(9) 0.0034(9)
C13 0.0241(10) 0.0152(10) 0.0255(11) 0.0030(8) 0.0035(9) 0.0005(8)
C14 0.0267(11) 0.0332(12) 0.0263(12) 0.0071(9) -0.0027(9) -0.0001(9)
C15 0.0513(15) 0.0438(15) 0.0322(13) -0.0017(11) -0.0104(12) 0.0021(12)
C16 0.0225(11) 0.0256(11) 0.0268(12) 0.0038(9) 0.0067(9) 0.0018(9)
C17 0.0326(12) 0.0422(15) 0.0490(15) 0.0171(12) 0.0207(11) 0.0029(11)
C18 0.0204(9) 0.0160(11) 0.0208(11) -0.0036(8) 0.0020(8) -0.0007(9)
C19 0.0169(9) 0.0195(11) 0.0255(11) -0.0010(8) 0.0030(8) -0.0016(8)
C20 0.0222(10) 0.0218(11) 0.0229(11) -0.0003(9) -0.0028(9) 0.0019(8)
C21 0.0298(11) 0.0280(12) 0.0183(11) -0.0007(9) 0.0045(9) -0.0039(9)
C22 0.0192(10) 0.0420(14) 0.0254(12) -0.0050(10) 0.0080(9) -0.0006(9)
C23 0.0204(10) 0.0334(13) 0.0245(11) -0.0050(10) 0.0007(9) 0.0047(9)
C24 0.0186(9) 0.0225(11) 0.0186(10) -0.0020(8) -0.0009(8) -0.0036(8)
C25 0.0192(10) 0.0223(11) 0.0255(11) -0.0006(9) 0.0032(9) -0.0050(9)
C26 0.0230(11) 0.0294(12) 0.0295(12) -0.0020(10) -0.0001(9) 0.0017(9)
C27 0.0194(9) 0.0386(13) 0.0245(11) -0.0047(10) 0.0052(8) -0.0051(10)
C28 0.0263(11) 0.0332(13) 0.0245(11) 0.0010(9) 0.0047(9) -0.0089(10)
C29 0.0243(10) 0.0235(11) 0.0196(11) -0.0013(8) 0.0010(9) -0.0034(9)
C30 0.0328(12) 0.0255(11) 0.0322(12) 0.0012(9) 0.0140(10) -0.0039(10)
C31 0.0219(10) 0.0248(11) 0.0186(11) -0.0016(8) 0.0037(8) -0.0044(9)
C32 0.0183(10) 0.0275(12) 0.0189(11) -0.0031(8) 0.0048(8) 0.0019(8)
C33 0.0173(10) 0.0239(11) 0.0171(10) -0.0037(8) -0.0005(8) 0.0024(8)
C34 0.0208(10) 0.0277(11) 0.0283(12) -0.0017(9) 0.0040(9) 0.0041(9)
C35 0.0231(10) 0.0209(11) 0.0244(11) 0.0025(8) 0.0021(9) 0.0027(8)
C36 0.0228(10) 0.0208(11) 0.0232(11) 0.0034(8) 0.0050(9) -0.0009(8)
C37 0.0295(11) 0.0189(11) 0.0240(11) 0.0036(9) 0.0065(9) 0.0022(9)
C38 0.0248(10) 0.0200(11) 0.0207(11) 0.0028(9) 0.0023(8) 0.0015(9)
C39 0.0199(10) 0.0254(11) 0.0272(12) -0.0023(9) 0.0064(8) -0.0009(8)
C40 0.0242(10) 0.0293(12) 0.0323(12) -0.0057(10) 0.0022(9) 0.0065(10)
C41 0.0221(10) 0.0219(11) 0.0228(11) 0.0020(9) 0.0007(9) -0.0013(8)
C42 0.0272(11) 0.0252(12) 0.0254(11) -0.0014(9) 0.0026(9) -0.0017(9)
C43 0.0200(10) 0.0280(11) 0.0247(11) 0.0027(9) 0.0061(9) 0.0010(9)
C44 0.0308(12) 0.0358(14) 0.0442(14) 0.0089(11) 0.0163(11) -0.0014(10)
C45 0.0238(11) 0.0372(13) 0.0218(11) -0.0027(9) 0.0025(9) 0.0016(9)
C46 0.0392(13) 0.0429(14) 0.0286(13) 0.0032(10) -0.0014(11) 0.0074(11)
C47 0.0210(10) 0.0163(10) 0.0202(11) -0.0057(8) 0.0028(8) -0.0005(8)
C48 0.0194(10) 0.0302(11) 0.0244(11) -0.0094(10) 0.0020(9) 0.0005(9)
C49 0.0218(10) 0.0414(14) 0.0262(12) -0.0119(10) 0.0081(9) -0.0051(9)
C50 0.0349(12) 0.0312(13) 0.0212(12) -0.0040(9) 0.0084(10) -0.0071(10)
C51 0.0298(11) 0.0216(11) 0.0228(12) -0.0014(9) -0.0008(9) -0.0031(9)
C52 0.0194(10) 0.0192(11) 0.0262(11) -0.0041(8) 0.0036(8) -0.0016(8)
C53 0.0189(10) 0.0235(11) 0.0162(10) -0.0029(8) 0.0003(8) -0.0030(8)
C54 0.0288(11) 0.0230(11) 0.0256(12) -0.0010(9) -0.0009(9) -0.0038(9)
C55 0.0281(12) 0.0361(14) 0.0284(12) -0.0031(10) 0.0078(9) -0.0110(10)
C56 0.0184(10) 0.0481(15) 0.0304(11) -0.0085(11) 0.0049(9) -0.0038(11)
C57 0.0212(10) 0.0331(13) 0.0304(12) -0.0026(9) 0.0021(9) 0.0033(9)
C58 0.0215(10) 0.0259(12) 0.0269(12) -0.0019(9) 0.0035(9) -0.0003(9)

loop_
_atom_type_symbol
_atom_type_description
_atom_type_scat_dispersion_real
_atom_type_scat_dispersion_imag
_atom_type_scat_source
C C 0.0181 0.0091 'International Tables Vol C Tables 4.2.6.8 and 6.1.1.4'
H H 0.0000 0.0000 'International Tables Vol C Tables 4.2.6.8 and 6.1.1.4'
N N 0.0311 0.0180 'International Tables Vol C Tables 4.2.6.8 and 6.1.1.4'
P P 0.2955 0.4335 'International Tables Vol C Tables 4.2.6.8 and 6.1.1.4'
V V 0.0687 2.1097 'International Tables Vol C Tables 4.2.6.8 and 6.1.1.4'

loop_
_geom_angle_atom_site_label_1
_geom_angle_atom_site_label_2
_geom_angle_atom_site_label_3
_geom_angle
_geom_angle_site_symmetry_1
_geom_angle_site_symmetry_3
_geom_angle_publ_flag
N1 V1 N3 89.73(7) . . ?
N1 V1 N4 158.11(7) . . ?
N3 V1 N4 78.21(7) . . ?
N1 V1 N2 77.89(6) . . ?
N3 V1 N2 160.46(6) . . ?
N4 V1 N2 108.19(6) . . ?
N1 V1 P1 105.15(5) . . ?
N3 V1 P1 96.63(5) . . ?
N4 V1 P1 94.45(5) . . ?
N2 V1 P1 101.15(4) . . ?
C18 P1 C24 105.35(9) . . ?
C18 P1 V1 110.67(7) . . ?
C24 P1 V1 118.29(7) . . ?
C2 N1 C6 116.93(17) . . ?
C2 N1 V1 127.29(14) . . ?
C6 N1 V1 115.77(12) . . ?
N5 V2 N6 89.58(7) . . ?
N5 V2 N8 158.33(6) . . ?
N6 V2 N8 79.50(6) . . ?
N5 V2 N7 79.01(6) . . ?
N6 V2 N7 156.17(6) . . ?
N8 V2 N7 103.80(6) . . ?
N5 V2 P2 103.55(5) . . ?
N6 V2 P2 100.20(5) . . ?
N8 V2 P2 96.82(5) . . ?
N7 V2 P2 102.77(4) . . ?
C47 P2 C53 105.39(9) . . ?
C47 P2 V2 108.41(7) . . ?
C53 P2 V2 118.14(7) . . ?
C7 N2 C10 111.84(16) . . ?
C7 N2 C8 110.63(15) . . ?
C10 N2 C8 112.91(15) . . ?
C7 N2 V1 96.53(11) . . ?
C10 N2 V1 110.58(12) . . ?
C8 N2 V1 113.29(12) . . ?
N1 C2 C3 123.26(19) . . ?
N1 C2 C1 120.31(19) . . ?
C3 C2 C1 116.42(18) . . ?
C4 N3 C12 117.31(16) . . ?
C4 N3 V1 127.09(14) . . ?
C12 N3 V1 115.60(12) . . ?
C2 C3 C4 128.87(17) . . ?
N3 C4 C3 123.57(18) . . ?
N3 C4 C5 119.79(18) . . ?
C3 C4 C5 116.64(17) . . ?
C13 N4 C16 110.14(15) . . ?
C13 N4 C14 108.08(16) . . ?
C16 N4 C14 111.26(16) . . ?
C13 N4 V1 98.29(11) . . ?
C16 N4 V1 112.33(12) . . ?
C14 N4 V1 115.84(12) . . ?
C31 N5 C37 117.04(16) . . ?
C31 N5 V2 127.88(14) . . ?
C37 N5 V2 115.04(12) . . ?
C33 N6 C35 117.47(16) . . ?
C33 N6 V2 127.27(14) . . ?
C35 N6 V2 115.21(12) . . ?
N1 C6 C7 109.89(16) . . ?
C38 N7 C39 110.88(15) . . ?
C38 N7 C41 112.75(16) . . ?
C39 N7 C41 112.91(15) . . ?
C38 N7 V2 98.01(11) . . ?
C39 N7 V2 115.01(12) . . ?
C41 N7 V2 106.38(12) . . ?
N2 C7 C6 110.63(16) . . ?
C45 N8 C36 112.71(16) . . ?
C45 N8 C43 112.24(15) . . ?
C36 N8 C43 110.70(16) . . ?
C45 N8 V2 106.81(12) . . ?
C36 N8 V2 98.70(11) . . ?
C43 N8 V2 114.97(12) . . ?
N2 C8 C9 119.13(17) . . ?
N2 C10 C11 118.57(19) . . ?
N3 C12 C13 110.33(16) . . ?
N4 C13 C12 111.55(16) . . ?
N4 C14 C15 114.86(19) . . ?
N4 C16 C17 116.36(18) . . ?
C19 C18 C23 116.67(17) . . ?
C19 C18 P1 125.00(14) . . ?
C23 C18 P1 117.86(15) . . ?
C20 C19 C18 121.22(18) . . ?
C21 C20 C19 121.27(19) . . ?
C20 C21 C22 118.59(19) . . ?
C21 C22 C23 120.83(19) . . ?
C22 C23 C18 121.42(19) . . ?
C25 C24 C29 116.59(17) . . ?
C25 C24 P1 126.49(15) . . ?
C29 C24 P1 116.83(15) . . ?
C26 C25 C24 121.58(19) . . ?
C27 C26 C25 120.2(2) . . ?
C28 C27 C26 119.43(19) . . ?
C27 C28 C29 120.4(2) . . ?
C28 C29 C24 121.8(2) . . ?
N5 C31 C32 122.79(18) . . ?
N5 C31 C30 120.85(19) . . ?
C32 C31 C30 116.33(18) . . ?
C33 C32 C31 129.30(18) . . ?
N6 C33 C32 123.07(18) . . ?
N6 C33 C34 120.50(18) . . ?
C32 C33 C34 116.42(17) . . ?
N6 C35 C36 109.79(16) . . ?
N8 C36 C35 111.39(17) . . ?
N5 C37 C38 110.87(16) . . ?
N7 C38 C37 111.55(16) . . ?
N7 C39 C40 118.25(17) . . ?
N7 C41 C42 119.20(18) . . ?
N8 C43 C44 117.96(18) . . ?
N8 C45 C46 118.01(19) . . ?
C52 C47 C48 116.65(18) . . ?
C52 C47 P2 126.85(15) . . ?
C48 C47 P2 116.19(16) . . ?
C49 C48 C47 121.0(2) . . ?
C48 C49 C50 121.08(19) . . ?
C51 C50 C49 118.4(2) . . ?
C50 C51 C52 121.1(2) . . ?
C51 C52 C47 121.73(18) . . ?
C58 C53 C54 116.77(18) . . ?
C58 C53 P2 127.03(15) . . ?
C54 C53 P2 116.12(16) . . ?
C55 C54 C53 122.0(2) . . ?
C56 C55 C54 119.9(2) . . ?
C55 C56 C57 119.47(19) . . ?
C56 C57 C58 120.5(2) . . ?
C57 C58 C53 121.4(2) . . ?

loop_
_geom_bond_atom_site_label_1
_geom_bond_atom_site_label_2
_geom_bond_distance
_geom_bond_site_symmetry_2
_geom_bond_publ_flag
V1 N1 2.0446(17) . ?
V1 N3 2.0499(17) . ?
V1 N4 2.3078(17) . ?
V1 N2 2.3253(18) . ?
V1 P1 2.5752(9) . ?
P1 C18 1.827(2) . ?
P1 C24 1.836(2) . ?
N1 C2 1.337(3) . ?
N1 C6 1.462(3) . ?
C1 C2 1.512(3) . ?
V2 N5 2.0392(17) . ?
V2 N6 2.0511(17) . ?
V2 N8 2.2781(18) . ?
V2 N7 2.2882(18) . ?
V2 P2 2.5600(9) . ?
P2 C47 1.825(2) . ?
P2 C53 1.837(2) . ?
N2 C7 1.488(3) . ?
N2 C10 1.489(3) . ?
N2 C8 1.489(2) . ?
C2 C3 1.398(3) . ?
N3 C4 1.332(3) . ?
N3 C12 1.470(3) . ?
C3 C4 1.399(3) . ?
C4 C5 1.509(3) . ?
N4 C13 1.482(3) . ?
N4 C16 1.490(2) . ?
N4 C14 1.495(3) . ?
N5 C31 1.333(3) . ?
N5 C37 1.463(3) . ?
N6 C33 1.337(3) . ?
N6 C35 1.468(3) . ?
C6 C7 1.522(3) . ?
N7 C38 1.489(2) . ?
N7 C39 1.492(2) . ?
N7 C41 1.492(3) . ?
N8 C45 1.478(3) . ?
N8 C36 1.486(3) . ?
N8 C43 1.499(3) . ?
C8 C9 1.519(3) . ?
C10 C11 1.532(3) . ?
C12 C13 1.524(3) . ?
C14 C15 1.506(3) . ?
C16 C17 1.527(3) . ?
C18 C19 1.404(3) . ?
C18 C23 1.406(3) . ?
C19 C20 1.384(3) . ?
C20 C21 1.380(3) . ?
C21 C22 1.383(3) . ?
C22 C23 1.387(3) . ?
C24 C25 1.402(3) . ?
C24 C29 1.405(3) . ?
C25 C26 1.391(3) . ?
C26 C27 1.387(3) . ?
C27 C28 1.379(3) . ?
C28 C29 1.384(3) . ?
C30 C31 1.503(3) . ?
C31 C32 1.402(3) . ?
C32 C33 1.395(3) . ?
C33 C34 1.514(3) . ?
C35 C36 1.515(3) . ?
C37 C38 1.512(3) . ?
C39 C40 1.530(3) . ?
C41 C42 1.521(3) . ?
C43 C44 1.526(3) . ?
C45 C46 1.506(3) . ?
C47 C52 1.394(3) . ?
C47 C48 1.416(3) . ?
C48 C49 1.387(3) . ?
C49 C50 1.389(3) . ?
C50 C51 1.379(3) . ?
C51 C52 1.389(3) . ?
C53 C58 1.395(3) . ?
C53 C54 1.400(3) . ?
C54 C55 1.391(3) . ?
C55 C56 1.380(4) . ?
C56 C57 1.381(3) . ?
C57 C58 1.395(3) . ?
